data_7701125
loop_
_publ_author_name
'Takaya, Jun'
'Hoshino, Mayuko'
'Ueki, Kanako'
'Saito, Narumasa'
'Iwasawa, Nobuharu'

_publ_section_title
;
 Synthesis, structure, and reactivity of pincer-type iridium complexes
 having gallyl- and indyl-metalloligands utilizing
 2,5-bis(6-phosphino-2-pyridyl)pyrrolide as a new scaffold for metal-metal
 bonds.
;
_journal_issue 39
_journal_name_full 'Dalton transactions (Cambridge, England : 2003)'
_journal_page_first 14606
_journal_page_last 14610
_journal_paper_doi 10.1039/c9dt03443a
_journal_volume 48
_journal_year 2019
_chemical_formula_sum 'C26 H36 Cl2 Ga N3 P2'
_chemical_formula_weight 593.14
_space_group_crystal_system monoclinic
_space_group_IT_number 14
_space_group_name_Hall '-P 2ybc'
_space_group_name_H-M_alt 'P 1 21/c 1'
_symmetry_space_group_name_Hall '-P 2ybc'
_symmetry_space_group_name_H-M 'P 1 21/c 1'
_atom_sites_solution_hydrogens geom
_audit_creation_method SHELXL-2014/7
_audit_update_record
;
2019-09-10 deposited with the CCDC.    2019-09-13 downloaded from the CCDC.
;
_cell_angle_alpha 90
_cell_angle_beta 115.211(3)
_cell_angle_gamma 90
_cell_formula_units_Z 4
_cell_length_a 14.651(3)
_cell_length_b 13.197(3)
_cell_length_c 16.277(4)
_cell_measurement_reflns_used 6742
_cell_measurement_temperature 293(2)
_cell_measurement_theta_max 27.5
_cell_measurement_theta_min 3.1
_cell_volume 2847.4(11)
_computing_cell_refinement 'CrystalClear (Rigaku Inc., 2009)'
_computing_data_collection 'CrystalClear (Rigaku Inc., 2009)'
_computing_data_reduction 'CrystalClear (Rigaku Inc., 2009)'
_computing_molecular_graphics 'Yadokari-XG 2009 (Wakita Nemoto et al., 2009)'
_computing_publication_material 'Yadokari-XG 2009 (Wakita Nemoto et al., 2009)'
_computing_structure_refinement 'SHELXL-2014/7 (Sheldrick, 2014)'
_computing_structure_solution 'SHELXS-97 (Sheldrick, 1990)'
_diffrn_ambient_temperature 293(2)
_diffrn_measured_fraction_theta_full 0.998
_diffrn_measured_fraction_theta_max 0.998
_diffrn_measurement_device_type CCD
_diffrn_radiation_type MoK\a
_diffrn_radiation_wavelength 0.71075
_diffrn_reflns_av_R_equivalents 0.0572
_diffrn_reflns_av_unetI/netI 0.0447
_diffrn_reflns_Laue_measured_fraction_full 0.998
_diffrn_reflns_Laue_measured_fraction_max 0.998
_diffrn_reflns_limit_h_max 19
_diffrn_reflns_limit_h_min -19
_diffrn_reflns_limit_k_max 17
_diffrn_reflns_limit_k_min -17
_diffrn_reflns_limit_l_max 21
_diffrn_reflns_limit_l_min -21
_diffrn_reflns_number 34591
_diffrn_reflns_point_group_measured_fraction_full 0.998
_diffrn_reflns_point_group_measured_fraction_max 0.998
_diffrn_reflns_theta_full 25.242
_diffrn_reflns_theta_max 27.500
_diffrn_reflns_theta_min 3.074
_exptl_absorpt_coefficient_mu 1.286
_exptl_absorpt_correction_T_max 1.000
_exptl_absorpt_correction_T_min 0.918
_exptl_absorpt_correction_type multi-scan
_exptl_absorpt_process_details '(REQAB; Jacobson, 1998)'
_exptl_crystal_colour Yellow
_exptl_crystal_density_diffrn 1.384
_exptl_crystal_description Platelet
_exptl_crystal_F_000 1232
_exptl_crystal_size_max 0.10
_exptl_crystal_size_mid 0.08
_exptl_crystal_size_min 0.02
_refine_diff_density_max 0.717
_refine_diff_density_min -0.811
_refine_diff_density_rms 0.088
_refine_ls_extinction_method none
_refine_ls_goodness_of_fit_ref 1.077
_refine_ls_hydrogen_treatment constr
_refine_ls_matrix_type full
_refine_ls_number_parameters 315
_refine_ls_number_reflns 6524
_refine_ls_number_restraints 0
_refine_ls_restrained_S_all 1.077
_refine_ls_R_factor_all 0.0711
_refine_ls_R_factor_gt 0.0528
_refine_ls_shift/su_max 0.001
_refine_ls_shift/su_mean 0.000
_refine_ls_structure_factor_coef Fsqd
_refine_ls_weighting_details 'w=1/[\s^2^(Fo^2^)+(0.0640P)^2^+2.4613P] where P=(Fo^2^+2Fc^2^)/3'
_refine_ls_weighting_scheme calc
_refine_ls_wR_factor_gt 0.1260
_refine_ls_wR_factor_ref 0.1416
_reflns_Friedel_coverage 0.000
_reflns_number_gt 4950
_reflns_number_total 6524
_reflns_threshold_expression 'I > 2\s(I)'
_cod_data_source_file c9dt03443a3.cif
_cod_data_source_block 2Ga_PGaP
_cod_depositor_comments
;
The following automatic conversions were performed:

'_exptl_absorpt_correction_type' value 'Multi-scan' changed to
'multi-scan' according to
/home/data/users/saulius/crontab/automatic-downloads/rss-feeds/RSC/lib/dictionaries/cif_core.dic
dictionary named 'cif_core.dic' version 2.4.2 from 2011-04-26.

Automatic conversion script
Id: cif_fix_values 4973 2017-02-22 13:04:09Z antanas 

 Adding full bibliography for 7701125--7701129.cif.
;
_cod_database_code 7701125
_shelx_shelxl_version_number 2014/7
_shelx_space_group_comment
;
The symmetry employed for this shelxl refinement is uniquely defined
by the following loop, which should always be used as a source of
symmetry information in preference to the above space-group names.
They are only intended as comments.
;

loop_
_space_group_symop_operation_xyz
'x, y, z'
'-x, y+1/2, -z+1/2'
'-x, -y, -z'
'x, -y-1/2, z-1/2'

loop_
_atom_site_label
_atom_site_type_symbol
_atom_site_fract_x
_atom_site_fract_y
_atom_site_fract_z
_atom_site_U_iso_or_equiv
_atom_site_adp_type
_atom_site_occupancy
_atom_site_site_symmetry_order
_atom_site_calc_flag
_atom_site_refinement_flags_posn
_atom_site_refinement_flags_adp
C1 C 0.3838(2) 0.8535(2) 0.6523(2) 0.0292(7) Uani 1 1 d . .
C2 C 0.4243(3) 0.9104(3) 0.6042(2) 0.0371(8) Uani 1 1 d . .
H2 H 0.4591 0.9699 0.6292 0.044 Uiso 1 1 calc R U
C3 C 0.4131(3) 0.8790(3) 0.5190(2) 0.0377(8) Uani 1 1 d . .
H3 H 0.4405 0.9169 0.4869 0.045 Uiso 1 1 calc R U
C4 C 0.3611(3) 0.7915(3) 0.4827(2) 0.0347(7) Uani 1 1 d . .
H4 H 0.3521 0.7696 0.4254 0.042 Uiso 1 1 calc R U
C5 C 0.3225(2) 0.7364(2) 0.5330(2) 0.0303(7) Uani 1 1 d . .
C6 C 0.2679(2) 0.6429(3) 0.5024(2) 0.0313(7) Uani 1 1 d . .
C7 C 0.2355(3) 0.5831(3) 0.4249(2) 0.0383(8) Uani 1 1 d . .
H7 H 0.2462 0.5952 0.3734 0.046 Uiso 1 1 calc R U
C8 C 0.1840(3) 0.5014(3) 0.4393(2) 0.0392(8) Uani 1 1 d . .
H8 H 0.1546 0.4481 0.3993 0.047 Uiso 1 1 calc R U
C9 C 0.1841(3) 0.5137(3) 0.5240(2) 0.0357(7) Uani 1 1 d . .
C10 C 0.1392(2) 0.4633(2) 0.5769(2) 0.0324(7) Uani 1 1 d . .
C11 C 0.0703(3) 0.3841(3) 0.5436(3) 0.0396(8) Uani 1 1 d . .
H11 H 0.0555 0.3560 0.4870 0.048 Uiso 1 1 calc R U
C12 C 0.0248(3) 0.3484(3) 0.5961(3) 0.0427(9) Uani 1 1 d . .
H12 H -0.0230 0.2970 0.5745 0.051 Uiso 1 1 calc R U
C13 C 0.0505(3) 0.3895(3) 0.6812(3) 0.0406(8) Uani 1 1 d . .
H13 H 0.0196 0.3659 0.7170 0.049 Uiso 1 1 calc R U
C14 C 0.1222(2) 0.4656(2) 0.7135(2) 0.0322(7) Uani 1 1 d . .
N1 N 0.3333(2) 0.7672(2) 0.61655(18) 0.0291(6) Uani 1 1 d . .
N2 N 0.2361(2) 0.5995(2) 0.56146(18) 0.0331(6) Uani 1 1 d . .
N3 N 0.1640(2) 0.5038(2) 0.66051(18) 0.0301(6) Uani 1 1 d . .
C15 C 0.2540(3) 1.0376(4) 0.6847(3) 0.0589(12) Uani 1 1 d . .
H15 H 0.2155 1.0098 0.7145 0.088 Uiso 1 1 calc R U
H15A H 0.2380 1.0021 0.6288 0.088 Uiso 1 1 calc R U
H15B H 0.2378 1.1081 0.6722 0.088 Uiso 1 1 calc R U
C16 C 0.3655(3) 1.0264(3) 0.7457(3) 0.0426(9) Uani 1 1 d . .
H16 H 0.4038 1.0546 0.7143 0.051 Uiso 1 1 calc R U
C17 C 0.3943(4) 1.0838(3) 0.8346(3) 0.0551(11) Uani 1 1 d . .
H17 H 0.3733 1.1531 0.8218 0.083 Uiso 1 1 calc R U
H17A H 0.4661 1.0811 0.8695 0.083 Uiso 1 1 calc R U
H17B H 0.3617 1.0532 0.8686 0.083 Uiso 1 1 calc R U
C18 C 0.5597(3) 0.8829(4) 0.9331(3) 0.0571(11) Uani 1 1 d . .
H18 H 0.5389 0.8174 0.9443 0.086 Uiso 1 1 calc R U
H18A H 0.5237 0.9345 0.9488 0.086 Uiso 1 1 calc R U
H18B H 0.6308 0.8911 0.9693 0.086 Uiso 1 1 calc R U
C19 C 0.5369(3) 0.8923(3) 0.8329(2) 0.0357(8) Uani 1 1 d . .
H19 H 0.5616 0.9581 0.8230 0.043 Uiso 1 1 calc R U
C20 C 0.5916(3) 0.8092(3) 0.8073(3) 0.0469(9) Uani 1 1 d . .
H20 H 0.6622 0.8117 0.8472 0.070 Uiso 1 1 calc R U
H20A H 0.5823 0.8189 0.7458 0.070 Uiso 1 1 calc R U
H20B H 0.5648 0.7445 0.8128 0.070 Uiso 1 1 calc R U
C21 C -0.0058(3) 0.6279(3) 0.7792(3) 0.0424(9) Uani 1 1 d . .
H21 H -0.0696 0.6376 0.7815 0.064 Uiso 1 1 calc R U
H21A H -0.0168 0.6127 0.7180 0.064 Uiso 1 1 calc R U
H21B H 0.0337 0.6885 0.7991 0.064 Uiso 1 1 calc R U
C22 C 0.0498(3) 0.5406(3) 0.8408(2) 0.0382(8) Uani 1 1 d . .
H22 H 0.0085 0.4790 0.8226 0.046 Uiso 1 1 calc R U
C23 C 0.0740(3) 0.5663(3) 0.9393(3) 0.0516(10) Uani 1 1 d . .
H23 H 0.1218 0.6209 0.9593 0.077 Uiso 1 1 calc R U
H23A H 0.1021 0.5079 0.9768 0.077 Uiso 1 1 calc R U
H23B H 0.0133 0.5863 0.9438 0.077 Uiso 1 1 calc R U
C24 C 0.3119(3) 0.3687(3) 0.8815(3) 0.0568(11) Uani 1 1 d . .
H24 H 0.3521 0.3217 0.9278 0.085 Uiso 1 1 calc R U
H24A H 0.3533 0.4242 0.8796 0.085 Uiso 1 1 calc R U
H24B H 0.2838 0.3351 0.8237 0.085 Uiso 1 1 calc R U
C25 C 0.2273(3) 0.4085(3) 0.9028(3) 0.0412(8) Uani 1 1 d . .
H25 H 0.2598 0.4346 0.9651 0.049 Uiso 1 1 calc R U
C26 C 0.1604(3) 0.3218(3) 0.9053(3) 0.0555(11) Uani 1 1 d . .
H26 H 0.1338 0.2871 0.8480 0.083 Uiso 1 1 calc R U
H26A H 0.1058 0.3481 0.9167 0.083 Uiso 1 1 calc R U
H26B H 0.1993 0.2754 0.9527 0.083 Uiso 1 1 calc R U
Ga1 Ga 0.25878(3) 0.65949(3) 0.67260(2) 0.03510(13) Uani 1 1 d . .
Cl1 Cl 0.39117(6) 0.61425(6) 0.79154(5) 0.03272(19) Uani 1 1 d . .
Cl2 Cl 0.14276(6) 0.75625(6) 0.67718(6) 0.0381(2) Uani 1 1 d . .
P1 P 0.39636(7) 0.88893(6) 0.76698(6) 0.0302(2) Uani 1 1 d . .
P2 P 0.16917(7) 0.52096(7) 0.82910(6) 0.0329(2) Uani 1 1 d . .

loop_
_atom_site_aniso_label
_atom_site_aniso_U_11
_atom_site_aniso_U_22
_atom_site_aniso_U_33
_atom_site_aniso_U_23
_atom_site_aniso_U_13
_atom_site_aniso_U_12
C1 0.0307(16) 0.0342(17) 0.0248(15) 0.0009(13) 0.0139(13) 0.0001(13)
C2 0.0415(19) 0.0414(19) 0.0320(18) -0.0064(15) 0.0193(15) -0.0094(15)
C3 0.046(2) 0.045(2) 0.0285(17) 0.0013(15) 0.0219(16) -0.0056(16)
C4 0.0367(18) 0.0429(19) 0.0257(16) 0.0012(14) 0.0144(14) 0.0025(15)
C5 0.0330(17) 0.0366(18) 0.0218(15) 0.0010(13) 0.0123(13) 0.0040(13)
C6 0.0314(17) 0.0370(18) 0.0264(16) -0.0006(13) 0.0131(13) 0.0024(13)
C7 0.044(2) 0.045(2) 0.0269(17) -0.0060(15) 0.0156(15) -0.0020(16)
C8 0.043(2) 0.042(2) 0.0314(18) -0.0138(15) 0.0139(15) -0.0027(16)
C9 0.0363(18) 0.0335(18) 0.0354(18) -0.0051(14) 0.0134(15) -0.0008(14)
C10 0.0333(17) 0.0266(16) 0.0329(17) -0.0036(13) 0.0100(14) -0.0004(13)
C11 0.044(2) 0.0309(18) 0.039(2) -0.0055(15) 0.0128(16) -0.0033(15)
C12 0.044(2) 0.0330(19) 0.041(2) -0.0010(15) 0.0085(17) -0.0115(16)
C13 0.040(2) 0.0364(19) 0.042(2) 0.0050(16) 0.0150(16) -0.0067(15)
C14 0.0296(16) 0.0294(17) 0.0336(17) -0.0009(13) 0.0096(14) -0.0011(13)
N1 0.0331(14) 0.0302(14) 0.0265(13) 0.0027(11) 0.0151(11) 0.0010(11)
N2 0.0371(15) 0.0331(15) 0.0284(14) -0.0044(12) 0.0134(12) -0.0070(12)
N3 0.0310(14) 0.0272(13) 0.0314(14) -0.0027(11) 0.0125(11) -0.0007(11)
C15 0.062(3) 0.060(3) 0.052(3) 0.009(2) 0.022(2) 0.022(2)
C16 0.062(2) 0.0368(19) 0.041(2) 0.0007(16) 0.0331(19) 0.0010(17)
C17 0.088(3) 0.037(2) 0.056(3) -0.0071(19) 0.045(2) -0.007(2)
C18 0.047(2) 0.088(3) 0.030(2) -0.005(2) 0.0108(17) -0.001(2)
C19 0.0374(18) 0.0367(19) 0.0308(18) -0.0033(14) 0.0124(14) -0.0074(15)
C20 0.038(2) 0.055(2) 0.047(2) -0.0061(19) 0.0181(17) 0.0000(18)
C21 0.042(2) 0.0391(19) 0.047(2) -0.0028(16) 0.0194(17) 0.0041(16)
C22 0.0356(18) 0.0357(19) 0.047(2) 0.0038(16) 0.0207(16) -0.0007(15)
C23 0.056(2) 0.060(3) 0.051(2) 0.008(2) 0.034(2) 0.008(2)
C24 0.054(3) 0.052(2) 0.070(3) 0.021(2) 0.032(2) 0.016(2)
C25 0.041(2) 0.040(2) 0.041(2) 0.0040(16) 0.0166(16) 0.0012(16)
C26 0.056(3) 0.045(2) 0.062(3) 0.014(2) 0.021(2) 0.0005(19)
Ga1 0.0368(2) 0.0431(2) 0.0242(2) -0.00254(15) 0.01181(16) 0.00789(16)
Cl1 0.0337(4) 0.0365(4) 0.0278(4) 0.0021(3) 0.0129(3) 0.0036(3)
Cl2 0.0359(4) 0.0343(4) 0.0475(5) 0.0008(4) 0.0211(4) 0.0041(3)
P1 0.0363(5) 0.0310(4) 0.0264(4) -0.0027(3) 0.0163(4) -0.0028(3)
P2 0.0328(4) 0.0341(5) 0.0324(5) 0.0009(4) 0.0146(4) -0.0015(4)

loop_
_atom_type_symbol
_atom_type_description
_atom_type_scat_dispersion_real
_atom_type_scat_dispersion_imag
_atom_type_scat_source
C C 0.0033 0.0016 'International Tables Vol C Tables 4.2.6.8 and 6.1.1.4'
H H 0.0000 0.0000 'International Tables Vol C Tables 4.2.6.8 and 6.1.1.4'
Cl Cl 0.1484 0.1585 'International Tables Vol C Tables 4.2.6.8 and 6.1.1.4'
Ga Ga 0.2307 1.6083 'International Tables Vol C Tables 4.2.6.8 and 6.1.1.4'
N N 0.0061 0.0033 'International Tables Vol C Tables 4.2.6.8 and 6.1.1.4'
P P 0.1023 0.0942 'International Tables Vol C Tables 4.2.6.8 and 6.1.1.4'

loop_
_geom_angle_atom_site_label_1
_geom_angle_atom_site_label_2
_geom_angle_atom_site_label_3
_geom_angle
N1 C1 C2 120.2(3)
N1 C1 P1 116.7(2)
C2 C1 P1 123.2(3)
C1 C2 C3 120.2(3)
C1 C2 H2 119.9
C3 C2 H2 119.9
C4 C3 C2 119.4(3)
C4 C3 H3 120.3
C2 C3 H3 120.3
C3 C4 C5 118.6(3)
C3 C4 H4 120.7
C5 C4 H4 120.7
N1 C5 C4 122.1(3)
N1 C5 C6 114.3(3)
C4 C5 C6 123.6(3)
N2 C6 C7 108.4(3)
N2 C6 C5 115.1(3)
C7 C6 C5 136.6(3)
C6 C7 C8 106.7(3)
C6 C7 H7 126.7
C8 C7 H7 126.7
C9 C8 C7 107.8(3)
C9 C8 H8 126.1
C7 C8 H8 126.1
N2 C9 C8 107.9(3)
N2 C9 C10 115.2(3)
C8 C9 C10 136.7(3)
N3 C10 C11 121.7(3)
N3 C10 C9 114.8(3)
C11 C10 C9 123.4(3)
C12 C11 C10 118.7(3)
C12 C11 H11 120.7
C10 C11 H11 120.7
C11 C12 C13 119.5(3)
C11 C12 H12 120.3
C13 C12 H12 120.3
C12 C13 C14 120.3(3)
C12 C13 H13 119.9
C14 C13 H13 119.9
N3 C14 C13 120.3(3)
N3 C14 P2 115.3(2)
C13 C14 P2 124.4(3)
C1 N1 C5 119.5(3)
C1 N1 Ga1 129.9(2)
C5 N1 Ga1 110.6(2)
C9 N2 C6 109.3(3)
C9 N2 Ga1 128.5(2)
C6 N2 Ga1 122.2(2)
C14 N3 C10 119.5(3)
C14 N3 Ga1 131.3(2)
C10 N3 Ga1 108.2(2)
C16 C15 H15 109.5
C16 C15 H15A 109.5
H15 C15 H15A 109.5
C16 C15 H15B 109.5
H15 C15 H15B 109.5
H15A C15 H15B 109.5
C15 C16 C17 111.0(3)
C15 C16 P1 109.0(3)
C17 C16 P1 111.1(3)
C15 C16 H16 108.6
C17 C16 H16 108.6
P1 C16 H16 108.6
C16 C17 H17 109.5
C16 C17 H17A 109.5
H17 C17 H17A 109.5
C16 C17 H17B 109.5
H17 C17 H17B 109.5
H17A C17 H17B 109.5
C19 C18 H18 109.5
C19 C18 H18A 109.5
H18 C18 H18A 109.5
C19 C18 H18B 109.5
H18 C18 H18B 109.5
H18A C18 H18B 109.5
C20 C19 C18 109.5(3)
C20 C19 P1 113.9(2)
C18 C19 P1 107.3(3)
C20 C19 H19 108.6
C18 C19 H19 108.6
P1 C19 H19 108.6
C19 C20 H20 109.5
C19 C20 H20A 109.5
H20 C20 H20A 109.5
C19 C20 H20B 109.5
H20 C20 H20B 109.5
H20A C20 H20B 109.5
C22 C21 H21 109.5
C22 C21 H21A 109.5
H21 C21 H21A 109.5
C22 C21 H21B 109.5
H21 C21 H21B 109.5
H21A C21 H21B 109.5
C21 C22 C23 110.2(3)
C21 C22 P2 107.6(2)
C23 C22 P2 109.4(3)
C21 C22 H22 109.9
C23 C22 H22 109.9
P2 C22 H22 109.9
C22 C23 H23 109.5
C22 C23 H23A 109.5
H23 C23 H23A 109.5
C22 C23 H23B 109.5
H23 C23 H23B 109.5
H23A C23 H23B 109.5
C25 C24 H24 109.5
C25 C24 H24A 109.5
H24 C24 H24A 109.5
C25 C24 H24B 109.5
H24 C24 H24B 109.5
H24A C24 H24B 109.5
C24 C25 C26 110.1(3)
C24 C25 P2 108.7(3)
C26 C25 P2 119.5(3)
C24 C25 H25 105.8
C26 C25 H25 105.8
P2 C25 H25 105.8
C25 C26 H26 109.5
C25 C26 H26A 109.5
H26 C26 H26A 109.5
C25 C26 H26B 109.5
H26 C26 H26B 109.5
H26A C26 H26B 109.5
N2 Ga1 Cl2 117.84(9)
N2 Ga1 Cl1 118.15(9)
Cl2 Ga1 Cl1 123.62(4)
N2 Ga1 N1 77.79(11)
Cl2 Ga1 N1 99.72(7)
Cl1 Ga1 N1 97.75(8)
N2 Ga1 N3 72.86(10)
Cl2 Ga1 N3 94.09(7)
Cl1 Ga1 N3 95.89(7)
N1 Ga1 N3 150.65(9)
C1 P1 C16 98.42(15)
C1 P1 C19 101.32(15)
C16 P1 C19 101.74(17)
C14 P2 C22 101.52(16)
C14 P2 C25 102.10(16)
C22 P2 C25 103.63(16)

loop_
_geom_bond_atom_site_label_1
_geom_bond_atom_site_label_2
_geom_bond_distance
C1 N1 1.348(4)
C1 C2 1.388(4)
C1 P1 1.856(3)
C2 C3 1.389(5)
C2 H2 0.9300
C3 C4 1.370(5)
C3 H3 0.9300
C4 C5 1.384(5)
C4 H4 0.9300
C5 N1 1.362(4)
C5 C6 1.439(5)
C6 N2 1.360(4)
C6 C7 1.389(5)
C7 C8 1.392(5)
C7 H7 0.9300
C8 C9 1.387(5)
C8 H8 0.9300
C9 N2 1.356(4)
C9 C10 1.449(5)
C10 N3 1.360(4)
C10 C11 1.392(5)
C11 C12 1.372(5)
C11 H11 0.9300
C12 C13 1.383(5)
C12 H12 0.9300
C13 C14 1.385(5)
C13 H13 0.9300
C14 N3 1.351(4)
C14 P2 1.855(3)
N1 Ga1 2.212(3)
N2 Ga1 1.870(3)
N3 Ga1 2.440(3)
C15 C16 1.515(6)
C15 H15 0.9600
C15 H15A 0.9600
C15 H15B 0.9600
C16 C17 1.525(5)
C16 P1 1.866(4)
C16 H16 0.9800
C17 H17 0.9600
C17 H17A 0.9600
C17 H17B 0.9600
C18 C19 1.524(5)
C18 H18 0.9600
C18 H18A 0.9600
C18 H18B 0.9600
C19 C20 1.517(5)
C19 P1 1.873(4)
C19 H19 0.9800
C20 H20 0.9600
C20 H20A 0.9600
C20 H20B 0.9600
C21 C22 1.517(5)
C21 H21 0.9600
C21 H21A 0.9600
C21 H21B 0.9600
C22 C23 1.525(5)
C22 P2 1.857(4)
C22 H22 0.9800
C23 H23 0.9600
C23 H23A 0.9600
C23 H23B 0.9600
C24 C25 1.516(5)
C24 H24 0.9600
C24 H24A 0.9600
C24 H24B 0.9600
C25 C26 1.518(5)
C25 P2 1.870(4)
C25 H25 0.9800
C26 H26 0.9600
C26 H26A 0.9600
C26 H26B 0.9600
Ga1 Cl2 2.1526(9)
Ga1 Cl1 2.1606(9)

loop_
_geom_torsion_atom_site_label_1
_geom_torsion_atom_site_label_2
_geom_torsion_atom_site_label_3
_geom_torsion_atom_site_label_4
_geom_torsion
N1 C1 C2 C3 0.0(5)
P1 C1 C2 C3 179.3(3)
C1 C2 C3 C4 0.3(6)
C2 C3 C4 C5 -0.8(5)
C3 C4 C5 N1 0.9(5)
C3 C4 C5 C6 -179.2(3)
N1 C5 C6 N2 -0.3(4)
C4 C5 C6 N2 179.8(3)
N1 C5 C6 C7 178.0(4)
C4 C5 C6 C7 -2.0(6)
N2 C6 C7 C8 -0.6(4)
C5 C6 C7 C8 -179.0(4)
C6 C7 C8 C9 1.1(4)
C7 C8 C9 N2 -1.1(4)
C7 C8 C9 C10 174.1(4)
N2 C9 C10 N3 -6.2(4)
C8 C9 C10 N3 178.8(4)
N2 C9 C10 C11 169.4(3)
C8 C9 C10 C11 -5.5(7)
N3 C10 C11 C12 1.7(5)
C9 C10 C11 C12 -173.6(3)
C10 C11 C12 C13 -2.0(6)
C11 C12 C13 C14 -0.4(6)
C12 C13 C14 N3 3.2(5)
C12 C13 C14 P2 -175.8(3)
C2 C1 N1 C5 0.1(5)
P1 C1 N1 C5 -179.2(2)
C2 C1 N1 Ga1 -179.5(2)
P1 C1 N1 Ga1 1.2(4)
C4 C5 N1 C1 -0.6(5)
C6 C5 N1 C1 179.5(3)
C4 C5 N1 Ga1 179.1(3)
C6 C5 N1 Ga1 -0.8(3)
C8 C9 N2 C6 0.7(4)
C10 C9 N2 C6 -175.6(3)
C8 C9 N2 Ga1 177.5(2)
C10 C9 N2 Ga1 1.2(5)
C7 C6 N2 C9 -0.1(4)
C5 C6 N2 C9 178.7(3)
C7 C6 N2 Ga1 -177.1(2)
C5 C6 N2 Ga1 1.7(4)
C13 C14 N3 C10 -3.5(5)
P2 C14 N3 C10 175.6(2)
C13 C14 N3 Ga1 163.5(2)
P2 C14 N3 Ga1 -17.4(4)
C11 C10 N3 C14 1.0(5)
C9 C10 N3 C14 176.8(3)
C11 C10 N3 Ga1 -168.7(3)
C9 C10 N3 Ga1 7.1(3)
C9 N2 Ga1 Cl2 -83.4(3)
C6 N2 Ga1 Cl2 93.0(3)
C9 N2 Ga1 Cl1 89.6(3)
C6 N2 Ga1 Cl1 -93.9(3)
C9 N2 Ga1 N1 -178.0(3)
C6 N2 Ga1 N1 -1.6(3)
C9 N2 Ga1 N3 2.1(3)
C6 N2 Ga1 N3 178.5(3)
N1 C1 P1 C16 -135.5(3)
C2 C1 P1 C16 45.2(3)
N1 C1 P1 C19 120.6(3)
C2 C1 P1 C19 -58.6(3)
C15 C16 P1 C1 71.3(3)
C17 C16 P1 C1 -166.0(3)
C15 C16 P1 C19 174.8(3)
C17 C16 P1 C19 -62.6(3)
C20 C19 P1 C1 -38.6(3)
C18 C19 P1 C1 -160.1(3)
C20 C19 P1 C16 -139.8(3)
C18 C19 P1 C16 98.7(3)
N3 C14 P2 C22 135.5(2)
C13 C14 P2 C22 -45.4(3)
N3 C14 P2 C25 -117.7(3)
C13 C14 P2 C25 61.4(3)
C21 C22 P2 C14 -71.6(3)
C23 C22 P2 C14 168.7(3)
C21 C22 P2 C25 -177.2(3)
C23 C22 P2 C25 63.1(3)
C24 C25 P2 C14 61.0(3)
C26 C25 P2 C14 -66.6(3)
C24 C25 P2 C22 166.2(3)
C26 C25 P2 C22 38.6(4)
